data_4329702
loop_
_publ_author_name
'Catherine A. Uvarov'
'Francisco Ortega-Alvarez'
'Susan M. Kauzlarich'

_publ_section_title
;
 Enhanced High-Temperature Thermoelectric Performance of Yb14-xCaxMnSb11
;
_journal_name_full 'Inorganic Chemistry'
_journal_page_first 7617
_journal_page_last 7624
_journal_paper_doi 10.1021/ic300567c
_journal_volume 51
_journal_year 2012
_chemical_formula_sum 'Ca9.544 Mn Sb11 Yb4.456'
_chemical_formula_weight 2547.65
_chemical_name_systematic
; 

 ? 

;
_space_group_IT_number 142
_symmetry_cell_setting tetragonal
_symmetry_space_group_name_Hall '-I 4bd 2c'
_symmetry_space_group_name_H-M 'I 41/a c d :2'
_atom_sites_solution_hydrogens none
_atom_sites_solution_primary direct
_atom_sites_solution_secondary difmap
_audit_creation_method SHELXL-97
_cell_angle_alpha 90.00
_cell_angle_beta 90.00
_cell_angle_gamma 90.00
_cell_formula_units_Z 8
_cell_length_a 16.573(3)
_cell_length_b 16.573(3)
_cell_length_c 22.141(4)
_cell_measurement_reflns_used 2090
_cell_measurement_temperature 90(2)
_cell_measurement_theta_max 30.01
_cell_measurement_theta_min 4.92
_cell_volume 6081.3(19)
_computing_cell_refinement 'Bruker Saint'
_computing_data_collection 'Bruker Smart'
_computing_data_reduction 'Bruker Saint'
_computing_molecular_graphics 'Crystal Maker 7.1'
_computing_publication_material 'Bruker SHELXTL'
_computing_structure_refinement 'SHELXL-97 (Sheldrick, 1997)'
_computing_structure_solution 'SHELXS-97 (Sheldrick, 1990)'
_diffrn_ambient_temperature 90(2)
_diffrn_detector_area_resol_mean 8.3
_diffrn_measured_fraction_theta_full 1.000
_diffrn_measured_fraction_theta_max 1.000
_diffrn_measurement_device_type Smart
_diffrn_measurement_method \w
_diffrn_radiation_monochromator graphite
_diffrn_radiation_source 'fine-focus sealed tube'
_diffrn_radiation_type MoK\a
_diffrn_radiation_wavelength 0.71073
_diffrn_reflns_av_R_equivalents 0.1697
_diffrn_reflns_av_sigmaI/netI 0.0610
_diffrn_reflns_limit_h_max 21
_diffrn_reflns_limit_h_min -21
_diffrn_reflns_limit_k_max 20
_diffrn_reflns_limit_k_min -21
_diffrn_reflns_limit_l_max 29
_diffrn_reflns_limit_l_min -29
_diffrn_reflns_number 32422
_diffrn_reflns_theta_full 28.00
_diffrn_reflns_theta_max 28.00
_diffrn_reflns_theta_min 2.46
_exptl_absorpt_coefficient_mu 25.132
_exptl_absorpt_correction_T_max 0.3910
_exptl_absorpt_correction_T_min 0.1302
_exptl_absorpt_correction_type multi-scan
_exptl_absorpt_process_details 'SADABS 2.1 (Sheldrick, 2003)'
_exptl_crystal_colour silver
_exptl_crystal_density_diffrn 5.565
_exptl_crystal_description block
_exptl_crystal_F_000 8708
_exptl_crystal_size_max 0.14
_exptl_crystal_size_mid 0.08
_exptl_crystal_size_min 0.05
_refine_diff_density_max 3.038
_refine_diff_density_min -3.152
_refine_diff_density_rms 0.796
_refine_ls_extinction_coef 0.000062(13)
_refine_ls_extinction_expression Fc^*^=kFc[1+0.001xFc^2^\l^3^/sin(2\q)]^-1/4^
_refine_ls_extinction_method SHELXL
_refine_ls_goodness_of_fit_ref 1.188
_refine_ls_hydrogen_treatment none
_refine_ls_matrix_type full
_refine_ls_number_parameters 66
_refine_ls_number_reflns 1845
_refine_ls_number_restraints 0
_refine_ls_restrained_S_all 1.188
_refine_ls_R_factor_all 0.1495
_refine_ls_R_factor_gt 0.0590
_refine_ls_shift/su_max 0.000
_refine_ls_shift/su_mean 0.000
_refine_ls_structure_factor_coef Fsqd
_refine_ls_weighting_details 'calc w=1/[\s^2^(Fo^2^)+(0.0789P)^2^+747.1628P] where P=(Fo^2^+2Fc^2^)/3'
_refine_ls_weighting_scheme calc
_refine_ls_wR_factor_gt 0.1394
_refine_ls_wR_factor_ref 0.1898
_reflns_number_gt 1125
_reflns_number_total 1845
_reflns_threshold_expression >2sigma(I)
_cod_data_source_file ic300567c_si_001_4.cif
_cod_data_source_block c174
_cod_original_sg_symbol_Hall -I4bd2c
_cod_original_sg_symbol_H-M 'I 41/a c d'
_cod_database_code 4329702

loop_
_symmetry_equiv_pos_as_xyz
'x, y, z'
'-x+1/2, -y, z+1/2'
'-y+1/4, x+3/4, z+1/4'
'y+1/4, -x+1/4, z+3/4'
'-x+1/2, y, -z'
'x, -y, -z+1/2'
'y+1/4, x+3/4, -z+3/4'
'-y+1/4, -x+1/4, -z+1/4'
'x+1/2, y+1/2, z+1/2'
'-x+1, -y+1/2, z+1'
'-y+3/4, x+5/4, z+3/4'
'y+3/4, -x+3/4, z+5/4'
'-x+1, y+1/2, -z+1/2'
'x+1/2, -y+1/2, -z+1'
'y+3/4, x+5/4, -z+5/4'
'-y+3/4, -x+3/4, -z+3/4'
'-x, -y, -z'
'x-1/2, y, -z-1/2'
'y-1/4, -x-3/4, -z-1/4'
'-y-1/4, x-1/4, -z-3/4'
'x-1/2, -y, z'
'-x, y, z-1/2'
'-y-1/4, -x-3/4, z-3/4'
'y-1/4, x-1/4, z-1/4'
'-x+1/2, -y+1/2, -z+1/2'
'x, y+1/2, -z'
'y+1/4, -x-1/4, -z+1/4'
'-y+1/4, x+1/4, -z-1/4'
'x, -y+1/2, z+1/2'
'-x+1/2, y+1/2, z'
'-y+1/4, -x-1/4, z-1/4'
'y+1/4, x+1/4, z+1/4'

loop_
_atom_site_label
_atom_site_type_symbol
_atom_site_fract_x
_atom_site_fract_y
_atom_site_fract_z
_atom_site_U_iso_or_equiv
_atom_site_adp_type
_atom_site_occupancy
_atom_site_symmetry_multiplicity
_atom_site_calc_flag
_atom_site_refinement_flags
Yb1 Yb -0.04217(10) -0.07323(10) 0.82873(8) 0.0141(6) Uani 0.407(7) 1 d P
Ca1 Ca -0.04217(10) -0.07323(10) 0.82873(8) 0.0141(6) Uani 0.593(7) 1 d P
Yb2 Yb -0.02243(12) 0.12412(13) 0.00419(10) 0.0164(7) Uani 0.285(6) 1 d P
Ca2 Ca -0.02243(12) 0.12412(13) 0.00419(10) 0.0164(7) Uani 0.715(6) 1 d P
Yb3 Yb 0.35431(17) 0.0000 0.2500 0.0140(9) Uani 0.318(8) 2 d SP
Ca3 Ca 0.35431(17) 0.0000 0.2500 0.0140(9) Uani 0.682(8) 2 d SP
Yb4 Yb 0.17942(13) 0.40736(14) 0.84278(10) 0.0162(7) Uani 0.263(6) 1 d P
Ca4 Ca 0.17942(13) 0.40736(14) 0.84278(10) 0.0162(7) Uani 0.737(6) 1 d P
Sb1 Sb 0.13519(8) 0.38519(8) 0.1250 0.0142(5) Uani 1 2 d S
Sb2 Sb 0.00425(9) 0.10923(8) 0.80830(6) 0.0152(4) Uani 1 1 d .
Sb3 Sb 0.86996(9) 0.97332(9) 0.95215(6) 0.0162(4) Uani 1 1 d .
Sb4 Sb 0.0000 0.2500 0.1250 0.0142(6) Uani 1 4 d S
Mn1 Mn 0.0000 0.2500 0.8750 0.0141(12) Uani 1 4 d S

loop_
_atom_site_aniso_label
_atom_site_aniso_U_11
_atom_site_aniso_U_22
_atom_site_aniso_U_33
_atom_site_aniso_U_23
_atom_site_aniso_U_13
_atom_site_aniso_U_12
Yb1 0.0137(9) 0.0130(9) 0.0157(9) -0.0009(6) 0.0023(6) 0.0005(6)
Ca1 0.0137(9) 0.0130(9) 0.0157(9) -0.0009(6) 0.0023(6) 0.0005(6)
Yb2 0.0157(11) 0.0165(12) 0.0172(11) 0.0000(8) 0.0008(8) 0.0035(8)
Ca2 0.0157(11) 0.0165(12) 0.0172(11) 0.0000(8) 0.0008(8) 0.0035(8)
Yb3 0.0149(15) 0.0128(15) 0.0143(14) 0.0022(10) 0.000 0.000
Ca3 0.0149(15) 0.0128(15) 0.0143(14) 0.0022(10) 0.000 0.000
Yb4 0.0135(11) 0.0194(12) 0.0157(12) -0.0028(8) 0.0009(8) 0.0010(8)
Ca4 0.0135(11) 0.0194(12) 0.0157(12) -0.0028(8) 0.0009(8) 0.0010(8)
Sb1 0.0130(6) 0.0130(6) 0.0166(9) 0.0002(5) -0.0002(5) -0.0007(7)
Sb2 0.0125(7) 0.0145(7) 0.0185(7) -0.0027(5) 0.0023(5) -0.0012(5)
Sb3 0.0190(8) 0.0142(7) 0.0154(7) 0.0001(5) 0.0014(5) 0.0031(5)
Sb4 0.0139(8) 0.0139(8) 0.0147(12) 0.000 0.000 0.0017(10)
Mn1 0.0149(18) 0.0149(18) 0.013(3) 0.000 0.000 0.000

loop_
_atom_type_symbol
_atom_type_description
_atom_type_scat_dispersion_real
_atom_type_scat_dispersion_imag
_atom_type_scat_source
Ca Ca 0.2262 0.3064 'International Tables Vol C Tables 4.2.6.8 and 6.1.1.4'
Mn Mn 0.3368 0.7283 'International Tables Vol C Tables 4.2.6.8 and 6.1.1.4'
Sb Sb -0.5866 1.5461 'International Tables Vol C Tables 4.2.6.8 and 6.1.1.4'
Yb Yb -0.3850 5.5486 'International Tables Vol C Tables 4.2.6.8 and 6.1.1.4'

loop_
_geom_angle_atom_site_label_1
_geom_angle_atom_site_label_2
_geom_angle_atom_site_label_3
_geom_angle
_geom_angle_site_symmetry_1
_geom_angle_site_symmetry_3
Sb2 Yb1 Sb3 115.71(6) . 16_556
Sb2 Yb1 Sb4 151.14(7) . 17_556
Sb3 Yb1 Sb4 93.00(5) 16_556 17_556
Sb2 Yb1 Sb2 89.09(6) . 6_556
Sb3 Yb1 Sb2 88.71(6) 16_556 6_556
Sb4 Yb1 Sb2 94.65(5) 17_556 6_556
Sb2 Yb1 Sb1 91.63(6) . 26_546
Sb3 Yb1 Sb1 152.65(7) 16_556 26_546
Sb4 Yb1 Sb1 59.66(4) 17_556 26_546
Sb2 Yb1 Sb1 92.46(5) 6_556 26_546
Sb2 Yb1 Sb3 90.13(6) . 1_445
Sb3 Yb1 Sb3 79.16(6) 16_556 1_445
Sb4 Yb1 Sb3 92.70(5) 17_556 1_445
Sb2 Yb1 Sb3 166.13(7) 6_556 1_445
Sb1 Yb1 Sb3 101.41(5) 26_546 1_445
Sb2 Yb1 Ca4 55.34(5) . 10_454
Sb3 Yb1 Ca4 66.76(5) 16_556 10_454
Sb4 Yb1 Ca4 144.92(6) 17_556 10_454
Sb2 Yb1 Ca4 112.32(6) 6_556 10_454
Sb1 Yb1 Ca4 136.35(7) 26_546 10_454
Sb3 Yb1 Ca4 56.65(5) 1_445 10_454
Sb2 Yb1 Yb4 55.34(5) . 10_454
Sb3 Yb1 Yb4 66.76(5) 16_556 10_454
Sb4 Yb1 Yb4 144.92(6) 17_556 10_454
Sb2 Yb1 Yb4 112.32(6) 6_556 10_454
Sb1 Yb1 Yb4 136.35(7) 26_546 10_454
Sb3 Yb1 Yb4 56.65(5) 1_445 10_454
Ca4 Yb1 Yb4 0.00(9) 10_454 10_454
Sb2 Yb1 Yb1 142.34(6) . 16_446
Sb3 Yb1 Yb1 53.98(5) 16_556 16_446
Sb4 Yb1 Yb1 53.76(3) 17_556 16_446
Sb2 Yb1 Yb1 123.42(7) 6_556 16_446
Sb1 Yb1 Yb1 104.10(5) 26_546 16_446
Sb3 Yb1 Yb1 53.58(5) 1_445 16_446
Ca4 Yb1 Yb1 91.79(4) 10_454 16_446
Yb4 Yb1 Yb1 91.79(4) 10_454 16_446
Sb2 Yb1 Ca1 142.34(6) . 16_446
Sb3 Yb1 Ca1 53.98(5) 16_556 16_446
Sb4 Yb1 Ca1 53.76(3) 17_556 16_446
Sb2 Yb1 Ca1 123.42(7) 6_556 16_446
Sb1 Yb1 Ca1 104.10(5) 26_546 16_446
Sb3 Yb1 Ca1 53.58(5) 1_445 16_446
Ca4 Yb1 Ca1 91.79(4) 10_454 16_446
Yb4 Yb1 Ca1 91.79(4) 10_454 16_446
Yb1 Yb1 Ca1 0.00(6) 16_446 16_446
Sb2 Yb1 Ca3 54.78(4) . 2
Sb3 Yb1 Ca3 139.47(6) 16_556 2
Sb4 Yb1 Ca3 105.31(5) 17_556 2
Sb2 Yb1 Ca3 54.58(4) 6_556 2
Sb1 Yb1 Ca3 57.08(4) 26_546 2
Sb3 Yb1 Ca3 134.04(6) 1_445 2
Ca4 Yb1 Ca3 108.52(6) 10_454 2
Yb4 Yb1 Ca3 108.52(6) 10_454 2
Yb1 Yb1 Ca3 158.87(4) 16_446 2
Ca1 Yb1 Ca3 158.87(4) 16_446 2
Sb2 Yb1 Yb3 54.78(4) . 2
Sb3 Yb1 Yb3 139.47(6) 16_556 2
Sb4 Yb1 Yb3 105.31(5) 17_556 2
Sb2 Yb1 Yb3 54.58(4) 6_556 2
Sb1 Yb1 Yb3 57.08(4) 26_546 2
Sb3 Yb1 Yb3 134.04(6) 1_445 2
Ca4 Yb1 Yb3 108.52(6) 10_454 2
Yb4 Yb1 Yb3 108.52(6) 10_454 2
Yb1 Yb1 Yb3 158.87(4) 16_446 2
Ca1 Yb1 Yb3 158.87(4) 16_446 2
Ca3 Yb1 Yb3 0.00(5) 2 2
Sb2 Yb2 Sb3 165.21(8) 19_566 17_666
Sb2 Yb2 Sb1 91.94(6) 19_566 10_454
Sb3 Yb2 Sb1 100.57(7) 17_666 10_454
Sb2 Yb2 Sb3 89.70(6) 19_566 1_444
Sb3 Yb2 Sb3 98.82(7) 17_666 1_444
Sb1 Yb2 Sb3 86.60(6) 10_454 1_444
Sb2 Yb2 Sb4 91.20(6) 19_566 .
Sb3 Yb2 Sb4 89.17(6) 17_666 .
Sb1 Yb2 Sb4 56.59(5) 10_454 .
Sb3 Yb2 Sb4 143.18(7) 1_444 .
Sb2 Yb2 Mn1 48.22(4) 19_566 1_554
Sb3 Yb2 Mn1 117.59(7) 17_666 1_554
Sb1 Yb2 Mn1 138.19(7) 10_454 1_554
Sb3 Yb2 Mn1 102.77(6) 1_444 1_554
Sb4 Yb2 Mn1 105.08(6) . 1_554
Sb2 Yb2 Sb2 85.30(6) 19_566 28_556
Sb3 Yb2 Sb2 80.12(6) 17_666 28_556
Sb1 Yb2 Sb2 138.31(7) 10_454 28_556
Sb3 Yb2 Sb2 134.87(7) 1_444 28_556
Sb4 Yb2 Sb2 81.84(5) . 28_556
Mn1 Yb2 Sb2 44.48(3) 1_554 28_556
Sb2 Yb2 Ca4 113.18(7) 19_566 19_566
Sb3 Yb2 Ca4 54.65(5) 17_666 19_566
Sb1 Yb2 Ca4 154.87(8) 10_454 19_566
Sb3 Yb2 Ca4 92.88(7) 1_444 19_566
Sb4 Yb2 Ca4 120.20(7) . 19_566
Mn1 Yb2 Ca4 66.34(5) 1_554 19_566
Sb2 Yb2 Ca4 49.64(5) 28_556 19_566
Sb2 Yb2 Yb4 113.18(7) 19_566 19_566
Sb3 Yb2 Yb4 54.65(5) 17_666 19_566
Sb1 Yb2 Yb4 154.87(8) 10_454 19_566
Sb3 Yb2 Yb4 92.88(7) 1_444 19_566
Sb4 Yb2 Yb4 120.20(7) . 19_566
Mn1 Yb2 Yb4 66.34(5) 1_554 19_566
Sb2 Yb2 Yb4 49.64(5) 28_556 19_566
Ca4 Yb2 Yb4 0.00(7) 19_566 19_566
Sb2 Yb2 Ca3 54.68(5) 19_566 20_556
Sb3 Yb2 Ca3 139.62(8) 17_666 20_556
Sb1 Yb2 Ca3 56.37(4) 10_454 20_556
Sb3 Yb2 Ca3 51.95(5) 1_444 20_556
Sb4 Yb2 Ca3 100.41(6) . 20_556
Mn1 Yb2 Ca3 97.77(6) 1_554 20_556
Sb2 Yb2 Ca3 139.83(7) 28_556 20_556
Ca4 Yb2 Ca3 138.69(7) 19_566 20_556
Yb4 Yb2 Ca3 138.69(7) 19_566 20_556
Sb2 Yb2 Yb3 54.68(5) 19_566 20_556
Sb3 Yb2 Yb3 139.62(8) 17_666 20_556
Sb1 Yb2 Yb3 56.37(4) 10_454 20_556
Sb3 Yb2 Yb3 51.95(5) 1_444 20_556
Sb4 Yb2 Yb3 100.41(6) . 20_556
Mn1 Yb2 Yb3 97.77(6) 1_554 20_556
Sb2 Yb2 Yb3 139.83(7) 28_556 20_556
Ca4 Yb2 Yb3 138.69(7) 19_566 20_556
Yb4 Yb2 Yb3 138.69(7) 19_566 20_556
Ca3 Yb2 Yb3 0.00(8) 20_556 20_556
Sb2 Yb2 Yb1 136.20(7) 19_566 17_556
Sb3 Yb2 Yb1 52.02(5) 17_666 17_556
Sb1 Yb2 Yb1 51.46(4) 10_454 17_556
Sb3 Yb2 Yb1 108.32(7) 1_444 17_556
Sb4 Yb2 Yb1 50.63(4) . 17_556
Mn1 Yb2 Yb1 148.32(7) 1_554 17_556
Sb2 Yb2 Yb1 105.97(6) 28_556 17_556
Ca4 Yb2 Yb1 105.59(6) 19_566 17_556
Yb4 Yb2 Yb1 105.59(6) 19_566 17_556
Ca3 Yb2 Yb1 105.96(6) 20_556 17_556
Yb3 Yb2 Yb1 105.96(6) 20_556 17_556
Sb3 Yb3 Sb3 92.12(9) 27_466 32_444
Sb3 Yb3 Sb2 90.69(4) 27_466 2_554
Sb3 Yb3 Sb2 174.16(5) 32_444 2_554
Sb3 Yb3 Sb2 174.16(5) 27_466 5_556
Sb3 Yb3 Sb2 90.69(4) 32_444 5_556
Sb2 Yb3 Sb2 86.97(8) 2_554 5_556
Sb3 Yb3 Sb1 96.71(5) 27_466 25
Sb3 Yb3 Sb1 87.42(4) 32_444 25
Sb2 Yb3 Sb1 87.17(4) 2_554 25
Sb2 Yb3 Sb1 88.52(5) 5_556 25
Sb3 Yb3 Sb1 87.42(4) 27_466 20_656
Sb3 Yb3 Sb1 96.71(5) 32_444 20_656
Sb2 Yb3 Sb1 88.52(5) 2_554 20_656
Sb2 Yb3 Sb1 87.17(4) 5_556 20_656
Sb1 Yb3 Sb1 174.07(10) 25 20_656
Sb3 Yb3 Ca4 56.00(4) 27_466 20_657
Sb3 Yb3 Ca4 119.09(7) 32_444 20_657
Sb2 Yb3 Ca4 58.78(5) 2_554 20_657
Sb2 Yb3 Ca4 126.48(7) 5_556 20_657
Sb1 Yb3 Ca4 53.39(4) 25 20_657
Sb1 Yb3 Ca4 127.00(4) 20_656 20_657
Sb3 Yb3 Yb4 56.00(4) 27_466 20_657
Sb3 Yb3 Yb4 119.09(7) 32_444 20_657
Sb2 Yb3 Yb4 58.78(5) 2_554 20_657
Sb2 Yb3 Yb4 126.48(7) 5_556 20_657
Sb1 Yb3 Yb4 53.39(4) 25 20_657
Sb1 Yb3 Yb4 127.00(4) 20_656 20_657
Ca4 Yb3 Yb4 0.00(6) 20_657 20_657
Sb3 Yb3 Ca4 119.09(7) 27_466 23_665
Sb3 Yb3 Ca4 56.00(4) 32_444 23_665
Sb2 Yb3 Ca4 126.48(7) 2_554 23_665
Sb2 Yb3 Ca4 58.78(5) 5_556 23_665
Sb1 Yb3 Ca4 127.00(4) 25 23_665
Sb1 Yb3 Ca4 53.39(4) 20_656 23_665
Ca4 Yb3 Ca4 173.97(11) 20_657 23_665
Yb4 Yb3 Ca4 173.97(11) 20_657 23_665
Sb3 Yb3 Yb4 119.09(7) 27_466 23_665
Sb3 Yb3 Yb4 56.00(4) 32_444 23_665
Sb2 Yb3 Yb4 126.48(7) 2_554 23_665
Sb2 Yb3 Yb4 58.78(5) 5_556 23_665
Sb1 Yb3 Yb4 127.00(4) 25 23_665
Sb1 Yb3 Yb4 53.39(4) 20_656 23_665
Ca4 Yb3 Yb4 173.97(11) 20_657 23_665
Yb4 Yb3 Yb4 173.97(11) 20_657 23_665
Ca4 Yb3 Yb4 0.00(2) 23_665 23_665
Sb3 Yb3 Yb1 128.40(4) 27_466 2_554
Sb3 Yb3 Yb1 121.68(4) 32_444 2_554
Sb2 Yb3 Yb1 52.86(5) 2_554 2_554
Sb2 Yb3 Yb1 53.49(5) 5_556 2_554
Sb1 Yb3 Yb1 52.73(4) 25 2_554
Sb1 Yb3 Yb1 121.33(8) 20_656 2_554
Ca4 Yb3 Yb1 73.02(5) 20_657 2_554
Yb4 Yb3 Yb1 73.02(5) 20_657 2_554
Ca4 Yb3 Yb1 112.26(7) 23_665 2_554
Yb4 Yb3 Yb1 112.26(7) 23_665 2_554
Sb3 Yb3 Ca1 128.40(4) 27_466 2_554
Sb3 Yb3 Ca1 121.68(4) 32_444 2_554
Sb2 Yb3 Ca1 52.86(5) 2_554 2_554
Sb2 Yb3 Ca1 53.49(5) 5_556 2_554
Sb1 Yb3 Ca1 52.73(4) 25 2_554
Sb1 Yb3 Ca1 121.33(8) 20_656 2_554
Ca4 Yb3 Ca1 73.02(5) 20_657 2_554
Yb4 Yb3 Ca1 73.02(5) 20_657 2_554
Ca4 Yb3 Ca1 112.26(7) 23_665 2_554
Yb4 Yb3 Ca1 112.26(7) 23_665 2_554
Yb1 Yb3 Ca1 0.00(5) 2_554 2_554
Sb2 Yb4 Sb1 168.31(9) 10_454 11_545
Sb2 Yb4 Sb3 88.39(6) 10_454 4_464
Sb1 Yb4 Sb3 88.99(6) 11_545 4_464
Sb2 Yb4 Sb3 89.44(6) 10_454 10_564
Sb1 Yb4 Sb3 98.48(7) 11_545 10_564
Sb3 Yb4 Sb3 149.92(9) 4_464 10_564
Sb2 Yb4 Sb2 84.79(7) 10_454 28_557
Sb1 Yb4 Sb2 87.21(6) 11_545 28_557
Sb3 Yb4 Sb2 123.83(8) 4_464 28_557
Sb3 Yb4 Sb2 85.79(6) 10_564 28_557
Sb2 Yb4 Yb1 55.41(5) 10_454 10_454
Sb1 Yb4 Yb1 136.29(8) 11_545 10_454
Sb3 Yb4 Yb1 99.61(7) 4_464 10_454
Sb3 Yb4 Yb1 55.57(5) 10_564 10_454
Sb2 Yb4 Yb1 120.48(7) 28_557 10_454
Sb2 Yb4 Ca1 55.41(5) 10_454 10_454
Sb1 Yb4 Ca1 136.29(8) 11_545 10_454
Sb3 Yb4 Ca1 99.61(7) 4_464 10_454
Sb3 Yb4 Ca1 55.57(5) 10_564 10_454
Sb2 Yb4 Ca1 120.48(7) 28_557 10_454
Yb1 Yb4 Ca1 0.00(7) 10_454 10_454
Sb2 Yb4 Yb3 122.15(7) 10_454 27_566
Sb1 Yb4 Yb3 58.23(4) 11_545 27_566
Sb3 Yb4 Yb3 146.47(8) 4_464 27_566
Sb3 Yb4 Yb3 53.37(5) 10_564 27_566
Sb2 Yb4 Yb3 54.06(6) 28_557 27_566
Yb1 Yb4 Yb3 108.94(7) 10_454 27_566
Ca1 Yb4 Yb3 108.94(7) 10_454 27_566
Sb2 Yb4 Ca3 122.15(7) 10_454 27_566
Sb1 Yb4 Ca3 58.23(4) 11_545 27_566
Sb3 Yb4 Ca3 146.47(8) 4_464 27_566
Sb3 Yb4 Ca3 53.37(5) 10_564 27_566
Sb2 Yb4 Ca3 54.06(6) 28_557 27_566
Yb1 Yb4 Ca3 108.94(7) 10_454 27_566
Ca1 Yb4 Ca3 108.94(7) 10_454 27_566
Yb3 Yb4 Ca3 0.00(9) 27_566 27_566
Sb2 Yb4 Sb3 101.90(7) 10_454 7_446
Sb1 Yb4 Sb3 88.88(6) 11_545 7_446
Sb3 Yb4 Sb3 80.30(6) 4_464 7_446
Sb3 Yb4 Sb3 70.82(6) 10_564 7_446
Sb2 Yb4 Sb3 155.43(7) 28_557 7_446
Yb1 Yb4 Sb3 51.40(5) 10_454 7_446
Ca1 Yb4 Sb3 51.40(5) 10_454 7_446
Yb3 Yb4 Sb3 103.88(7) 27_566 7_446
Ca3 Yb4 Sb3 103.88(7) 27_566 7_446
Sb2 Yb4 Yb2 64.31(6) 10_454 28_556
Sb1 Yb4 Yb2 105.29(7) 11_545 28_556
Sb3 Yb4 Yb2 52.73(5) 4_464 28_556
Sb3 Yb4 Yb2 148.09(8) 10_564 28_556
Sb2 Yb4 Yb2 74.59(6) 28_557 28_556
Yb1 Yb4 Yb2 114.01(7) 10_454 28_556
Ca1 Yb4 Yb2 114.01(7) 10_454 28_556
Yb3 Yb4 Yb2 124.83(8) 27_566 28_556
Ca3 Yb4 Yb2 124.83(8) 27_566 28_556
Sb3 Yb4 Yb2 129.70(7) 7_446 28_556
Sb2 Yb4 Ca2 64.31(6) 10_454 28_556
Sb1 Yb4 Ca2 105.29(7) 11_545 28_556
Sb3 Yb4 Ca2 52.73(5) 4_464 28_556
Sb3 Yb4 Ca2 148.09(8) 10_564 28_556
Sb2 Yb4 Ca2 74.59(6) 28_557 28_556
Yb1 Yb4 Ca2 114.01(7) 10_454 28_556
Ca1 Yb4 Ca2 114.01(7) 10_454 28_556
Yb3 Yb4 Ca2 124.83(8) 27_566 28_556
Ca3 Yb4 Ca2 124.83(8) 27_566 28_556
Sb3 Yb4 Ca2 129.70(7) 7_446 28_556
Yb2 Yb4 Ca2 0.00(7) 28_556 28_556
Sb4 Sb1 Ca4 139.99(5) . 5_556
Sb4 Sb1 Yb4 139.99(5) . 5_556
Ca4 Sb1 Yb4 0.00(8) 5_556 5_556
Sb4 Sb1 Ca4 139.99(5) . 12_453
Ca4 Sb1 Ca4 80.01(9) 5_556 12_453
Yb4 Sb1 Ca4 80.01(9) 5_556 12_453
Sb4 Sb1 Yb4 139.99(5) . 12_453
Ca4 Sb1 Yb4 80.01(9) 5_556 12_453
Yb4 Sb1 Yb4 80.01(9) 5_556 12_453
Ca4 Sb1 Yb4 0.00(8) 12_453 12_453
Sb4 Sb1 Yb1 60.06(4) . 32_554
Ca4 Sb1 Yb1 88.26(5) 5_556 32_554
Yb4 Sb1 Yb1 88.26(5) 5_556 32_554
Ca4 Sb1 Yb1 142.64(6) 12_453 32_554
Yb4 Sb1 Yb1 142.64(6) 12_453 32_554
Sb4 Sb1 Ca1 60.06(4) . 32_554
Ca4 Sb1 Ca1 88.26(5) 5_556 32_554
Yb4 Sb1 Ca1 88.26(5) 5_556 32_554
Ca4 Sb1 Ca1 142.64(6) 12_453 32_554
Yb4 Sb1 Ca1 142.64(6) 12_453 32_554
Yb1 Sb1 Ca1 0.00(6) 32_554 32_554
Sb4 Sb1 Yb1 60.06(4) . 26_556
Ca4 Sb1 Yb1 142.64(6) 5_556 26_556
Yb4 Sb1 Yb1 142.64(6) 5_556 26_556
Ca4 Sb1 Yb1 88.26(5) 12_453 26_556
Yb4 Sb1 Yb1 88.26(5) 12_453 26_556
Yb1 Sb1 Yb1 120.12(8) 32_554 26_556
Ca1 Sb1 Yb1 120.12(8) 32_554 26_556
Sb4 Sb1 Ca1 60.06(4) . 26_556
Ca4 Sb1 Ca1 142.64(6) 5_556 26_556
Yb4 Sb1 Ca1 142.64(6) 5_556 26_556
Ca4 Sb1 Ca1 88.26(5) 12_453 26_556
Yb4 Sb1 Ca1 88.26(5) 12_453 26_556
Yb1 Sb1 Ca1 120.12(8) 32_554 26_556
Ca1 Sb1 Ca1 120.12(8) 32_554 26_556
Yb1 Sb1 Ca1 0.00(6) 26_556 26_556
Sb4 Sb1 Ca2 64.03(5) . 8
Ca4 Sb1 Ca2 85.87(5) 5_556 8
Yb4 Sb1 Ca2 85.87(5) 5_556 8
Ca4 Sb1 Ca2 137.98(6) 12_453 8
Yb4 Sb1 Ca2 137.98(6) 12_453 8
Yb1 Sb1 Ca2 75.28(5) 32_554 8
Ca1 Sb1 Ca2 75.28(5) 32_554 8
Yb1 Sb1 Ca2 79.46(5) 26_556 8
Ca1 Sb1 Ca2 79.46(5) 26_556 8
Sb4 Sb1 Yb2 64.03(5) . 8
Ca4 Sb1 Yb2 85.87(5) 5_556 8
Yb4 Sb1 Yb2 85.87(5) 5_556 8
Ca4 Sb1 Yb2 137.98(6) 12_453 8
Yb4 Sb1 Yb2 137.98(6) 12_453 8
Yb1 Sb1 Yb2 75.28(5) 32_554 8
Ca1 Sb1 Yb2 75.28(5) 32_554 8
Yb1 Sb1 Yb2 79.46(5) 26_556 8
Ca1 Sb1 Yb2 79.46(5) 26_556 8
Ca2 Sb1 Yb2 0.00(10) 8 8
Sb4 Sb1 Ca2 64.03(5) . 10_454
Ca4 Sb1 Ca2 137.98(6) 5_556 10_454
Yb4 Sb1 Ca2 137.98(6) 5_556 10_454
Ca4 Sb1 Ca2 85.87(5) 12_453 10_454
Yb4 Sb1 Ca2 85.87(5) 12_453 10_454
Yb1 Sb1 Ca2 79.46(5) 32_554 10_454
Ca1 Sb1 Ca2 79.46(5) 32_554 10_454
Yb1 Sb1 Ca2 75.28(5) 26_556 10_454
Ca1 Sb1 Ca2 75.28(5) 26_556 10_454
Ca2 Sb1 Ca2 128.06(9) 8 10_454
Yb2 Sb1 Ca2 128.06(9) 8 10_454
Mn1 Sb2 Ca2 73.97(5) . 28_556
Mn1 Sb2 Yb2 73.97(5) . 28_556
Ca2 Sb2 Yb2 0.00(9) 28_556 28_556
Mn1 Sb2 Ca4 85.39(6) . 10_454
Ca2 Sb2 Ca4 141.54(7) 28_556 10_454
Yb2 Sb2 Ca4 141.54(7) 28_556 10_454
Mn1 Sb2 Yb4 85.39(6) . 10_454
Ca2 Sb2 Yb4 141.54(7) 28_556 10_454
Yb2 Sb2 Yb4 141.54(7) 28_556 10_454
Ca4 Sb2 Yb4 0.00(8) 10_454 10_454
Mn1 Sb2 Yb1 136.65(6) . .
Ca2 Sb2 Yb1 145.12(7) 28_556 .
Yb2 Sb2 Yb1 145.12(7) 28_556 .
Ca4 Sb2 Yb1 69.25(6) 10_454 .
Yb4 Sb2 Yb1 69.25(6) 10_454 .
Mn1 Sb2 Yb1 131.39(6) . 6_556
Ca2 Sb2 Yb1 81.50(6) 28_556 6_556
Yb2 Sb2 Yb1 81.50(6) 28_556 6_556
Ca4 Sb2 Yb1 88.92(6) 10_454 6_556
Yb4 Sb2 Yb1 88.92(6) 10_454 6_556
Yb1 Sb2 Yb1 84.15(6) . 6_556
Mn1 Sb2 Ca1 131.39(6) . 6_556
Ca2 Sb2 Ca1 81.50(6) 28_556 6_556
Yb2 Sb2 Ca1 81.50(6) 28_556 6_556
Ca4 Sb2 Ca1 88.92(6) 10_454 6_556
Yb4 Sb2 Ca1 88.92(6) 10_454 6_556
Yb1 Sb2 Ca1 84.15(6) . 6_556
Yb1 Sb2 Ca1 0.00(8) 6_556 6_556
Mn1 Sb2 Ca3 134.86(6) . 2
Ca2 Sb2 Ca3 73.00(5) 28_556 2
Yb2 Sb2 Ca3 73.00(5) 28_556 2
Ca4 Sb2 Ca3 138.50(7) 10_454 2
Yb4 Sb2 Ca3 138.50(7) 10_454 2
Yb1 Sb2 Ca3 72.36(5) . 2
Yb1 Sb2 Ca3 71.93(5) 6_556 2
Ca1 Sb2 Ca3 71.93(5) 6_556 2
Mn1 Sb2 Yb3 134.86(6) . 2
Ca2 Sb2 Yb3 73.00(5) 28_556 2
Yb2 Sb2 Yb3 73.00(5) 28_556 2
Ca4 Sb2 Yb3 138.50(7) 10_454 2
Yb4 Sb2 Yb3 138.50(7) 10_454 2
Yb1 Sb2 Yb3 72.36(5) . 2
Yb1 Sb2 Yb3 71.93(5) 6_556 2
Ca1 Sb2 Yb3 71.93(5) 6_556 2
Ca3 Sb2 Yb3 0.0 2 2
Mn1 Sb2 Ca4 80.47(5) . 19_567
Ca2 Sb2 Ca4 85.56(6) 28_556 19_567
Yb2 Sb2 Ca4 85.56(6) 28_556 19_567
Ca4 Sb2 Ca4 123.13(5) 10_454 19_567
Yb4 Sb2 Ca4 123.13(5) 10_454 19_567
Yb1 Sb2 Ca4 84.80(6) . 19_567
Yb1 Sb2 Ca4 139.06(7) 6_556 19_567
Ca1 Sb2 Ca4 139.06(7) 6_556 19_567
Ca3 Sb2 Ca4 67.15(5) 2 19_567
Yb3 Sb2 Ca4 67.15(5) 2 19_567
Ca3 Sb3 Yb3 0.0 20_667 20_667
Ca3 Sb3 Ca2 139.59(6) 20_667 17_666
Yb3 Sb3 Ca2 139.59(6) 20_667 17_666
Ca3 Sb3 Yb2 139.59(6) 20_667 17_666
Yb3 Sb3 Yb2 139.59(6) 20_667 17_666
Ca2 Sb3 Yb2 0.00(10) 17_666 17_666
Ca3 Sb3 Yb1 125.03(7) 20_667 16_556
Yb3 Sb3 Yb1 125.03(7) 20_667 16_556
Ca2 Sb3 Yb1 77.12(6) 17_666 16_556
Yb2 Sb3 Yb1 77.12(6) 17_666 16_556
Ca3 Sb3 Ca1 125.03(7) 20_667 16_556
Yb3 Sb3 Ca1 125.03(7) 20_667 16_556
Ca2 Sb3 Ca1 77.12(6) 17_666 16_556
Yb2 Sb3 Ca1 77.12(6) 17_666 16_556
Yb1 Sb3 Ca1 0.00(6) 16_556 16_556
Ca3 Sb3 Yb1 138.39(6) 20_667 1_665
Yb3 Sb3 Yb1 138.39(6) 20_667 1_665
Ca2 Sb3 Yb1 76.87(6) 17_666 1_665
Yb2 Sb3 Yb1 76.87(6) 17_666 1_665
Yb1 Sb3 Yb1 72.44(6) 16_556 1_665
Ca1 Sb3 Yb1 72.44(6) 16_556 1_665
Ca3 Sb3 Ca1 138.39(6) 20_667 1_665
Yb3 Sb3 Ca1 138.39(6) 20_667 1_665
Ca2 Sb3 Ca1 76.87(6) 17_666 1_665
Yb2 Sb3 Ca1 76.87(6) 17_666 1_665
Yb1 Sb3 Ca1 72.44(6) 16_556 1_665
Ca1 Sb3 Ca1 72.44(6) 16_556 1_665
Yb1 Sb3 Ca1 0.00(7) 1_665 1_665
Ca3 Sb3 Ca4 74.97(5) 20_667 3_655
Yb3 Sb3 Ca4 74.97(5) 20_667 3_655
Ca2 Sb3 Ca4 72.61(6) 17_666 3_655
Yb2 Sb3 Ca4 72.61(6) 17_666 3_655
Yb1 Sb3 Ca4 87.73(6) 16_556 3_655
Ca1 Sb3 Ca4 87.73(6) 16_556 3_655
Yb1 Sb3 Ca4 146.63(7) 1_665 3_655
Ca1 Sb3 Ca4 146.63(7) 1_665 3_655
Ca3 Sb3 Yb4 74.97(5) 20_667 3_655
Yb3 Sb3 Yb4 74.97(5) 20_667 3_655
Ca2 Sb3 Yb4 72.61(6) 17_666 3_655
Yb2 Sb3 Yb4 72.61(6) 17_666 3_655
Yb1 Sb3 Yb4 87.73(6) 16_556 3_655
Ca1 Sb3 Yb4 87.73(6) 16_556 3_655
Yb1 Sb3 Yb4 146.63(7) 1_665 3_655
Ca1 Sb3 Yb4 146.63(7) 1_665 3_655
Ca4 Sb3 Yb4 0.00(11) 3_655 3_655
Ca3 Sb3 Ca4 70.62(5) 20_667 10_564
Yb3 Sb3 Ca4 70.62(5) 20_667 10_564
Ca2 Sb3 Ca4 138.30(7) 17_666 10_564
Yb2 Sb3 Ca4 138.30(7) 17_666 10_564
Yb1 Sb3 Ca4 110.82(7) 16_556 10_564
Ca1 Sb3 Ca4 110.82(7) 16_556 10_564
Yb1 Sb3 Ca4 67.78(6) 1_665 10_564
Ca1 Sb3 Ca4 67.78(6) 1_665 10_564
Ca4 Sb3 Ca4 145.57(8) 3_655 10_564
Yb4 Sb3 Ca4 145.57(8) 3_655 10_564
Ca3 Sb3 Yb4 70.62(5) 20_667 10_564
Yb3 Sb3 Yb4 70.62(5) 20_667 10_564
Ca2 Sb3 Yb4 138.30(7) 17_666 10_564
Yb2 Sb3 Yb4 138.30(7) 17_666 10_564
Yb1 Sb3 Yb4 110.82(7) 16_556 10_564
Ca1 Sb3 Yb4 110.82(7) 16_556 10_564
Yb1 Sb3 Yb4 67.78(6) 1_665 10_564
Ca1 Sb3 Yb4 67.78(6) 1_665 10_564
Ca4 Sb3 Yb4 145.57(8) 3_655 10_564
Yb4 Sb3 Yb4 145.57(8) 3_655 10_564
Ca4 Sb3 Yb4 0.00(9) 10_564 10_564
Sb1 Sb4 Sb1 180.00(3) 10_454 .
Sb1 Sb4 Ca1 60.28(3) 10_454 17_556
Sb1 Sb4 Ca1 119.72(3) . 17_556
Sb1 Sb4 Yb1 60.28(3) 10_454 17_556
Sb1 Sb4 Yb1 119.72(3) . 17_556
Ca1 Sb4 Yb1 0.00(6) 17_556 17_556
Sb1 Sb4 Ca1 119.72(3) 10_454 32_554
Sb1 Sb4 Ca1 60.28(3) . 32_554
Ca1 Sb4 Ca1 72.49(6) 17_556 32_554
Yb1 Sb4 Ca1 72.49(6) 17_556 32_554
Sb1 Sb4 Yb1 119.72(3) 10_454 32_554
Sb1 Sb4 Yb1 60.28(3) . 32_554
Ca1 Sb4 Yb1 72.49(6) 17_556 32_554
Yb1 Sb4 Yb1 72.49(6) 17_556 32_554
Ca1 Sb4 Yb1 0.00(8) 32_554 32_554
Sb1 Sb4 Yb1 119.72(3) 10_454 26_556
Sb1 Sb4 Yb1 60.28(3) . 26_556
Ca1 Sb4 Yb1 142.43(6) 17_556 26_556
Yb1 Sb4 Yb1 142.43(6) 17_556 26_556
Ca1 Sb4 Yb1 120.55(6) 32_554 26_556
Yb1 Sb4 Yb1 120.55(6) 32_554 26_556
Sb1 Sb4 Ca1 119.72(3) 10_454 26_556
Sb1 Sb4 Ca1 60.28(3) . 26_556
Ca1 Sb4 Ca1 142.43(6) 17_556 26_556
Yb1 Sb4 Ca1 142.43(6) 17_556 26_556
Ca1 Sb4 Ca1 120.55(6) 32_554 26_556
Yb1 Sb4 Ca1 120.55(6) 32_554 26_556
Yb1 Sb4 Ca1 0.00(8) 26_556 26_556
Sb1 Sb4 Yb1 60.28(3) 10_454 23_565
Sb1 Sb4 Yb1 119.72(3) . 23_565
Ca1 Sb4 Yb1 120.55(6) 17_556 23_565
Yb1 Sb4 Yb1 120.55(6) 17_556 23_565
Ca1 Sb4 Yb1 142.43(6) 32_554 23_565
Yb1 Sb4 Yb1 142.43(6) 32_554 23_565
Yb1 Sb4 Yb1 72.49(6) 26_556 23_565
Ca1 Sb4 Yb1 72.49(6) 26_556 23_565
Sb1 Sb4 Ca1 60.28(3) 10_454 23_565
Sb1 Sb4 Ca1 119.72(3) . 23_565
Ca1 Sb4 Ca1 120.55(6) 17_556 23_565
Yb1 Sb4 Ca1 120.55(6) 17_556 23_565
Ca1 Sb4 Ca1 142.43(6) 32_554 23_565
Yb1 Sb4 Ca1 142.43(6) 32_554 23_565
Yb1 Sb4 Ca1 72.49(6) 26_556 23_565
Ca1 Sb4 Ca1 72.49(6) 26_556 23_565
Yb1 Sb4 Ca1 0.00(6) 23_565 23_565
Sb1 Sb4 Ca2 120.62(4) 10_454 8
Sb1 Sb4 Ca2 59.38(4) . 8
Ca1 Sb4 Ca2 73.36(5) 17_556 8
Yb1 Sb4 Ca2 73.36(5) 17_556 8
Ca1 Sb4 Ca2 73.34(5) 32_554 8
Yb1 Sb4 Ca2 73.34(5) 32_554 8
Yb1 Sb4 Ca2 77.38(5) 26_556 8
Ca1 Sb4 Ca2 77.38(5) 26_556 8
Yb1 Sb4 Ca2 142.32(5) 23_565 8
Ca1 Sb4 Ca2 142.32(5) 23_565 8
Sb1 Sb4 Yb2 120.62(4) 10_454 8
Sb1 Sb4 Yb2 59.38(4) . 8
Ca1 Sb4 Yb2 73.36(5) 17_556 8
Yb1 Sb4 Yb2 73.36(5) 17_556 8
Ca1 Sb4 Yb2 73.34(5) 32_554 8
Yb1 Sb4 Yb2 73.34(5) 32_554 8
Yb1 Sb4 Yb2 77.38(5) 26_556 8
Ca1 Sb4 Yb2 77.38(5) 26_556 8
Yb1 Sb4 Yb2 142.32(5) 23_565 8
Ca1 Sb4 Yb2 142.32(5) 23_565 8
Ca2 Sb4 Yb2 0.00(4) 8 8
Sb2 Mn1 Sb2 106.61(3) 28_557 .
Sb2 Mn1 Sb2 115.36(6) 28_557 19_567
Sb2 Mn1 Sb2 106.61(3) . 19_567
Sb2 Mn1 Sb2 106.61(3) 28_557 10_454
Sb2 Mn1 Sb2 115.36(6) . 10_454
Sb2 Mn1 Sb2 106.61(3) 19_567 10_454
Sb2 Mn1 Yb2 57.81(4) 28_557 10_455
Sb2 Mn1 Yb2 157.22(5) . 10_455
Sb2 Mn1 Yb2 70.95(5) 19_567 10_455
Sb2 Mn1 Yb2 86.40(5) 10_454 10_455
Sb2 Mn1 Ca2 57.81(4) 28_557 10_455
Sb2 Mn1 Ca2 157.22(5) . 10_455
Sb2 Mn1 Ca2 70.95(5) 19_567 10_455
Sb2 Mn1 Ca2 86.40(5) 10_454 10_455
Yb2 Mn1 Ca2 0.00(4) 10_455 10_455
Sb2 Mn1 Yb2 70.95(5) 28_557 1_556
Sb2 Mn1 Yb2 86.40(5) . 1_556
Sb2 Mn1 Yb2 57.81(4) 19_567 1_556
Sb2 Mn1 Yb2 157.22(5) 10_454 1_556
Yb2 Mn1 Yb2 73.07(7) 10_455 1_556
Ca2 Mn1 Yb2 73.07(7) 10_455 1_556
Sb2 Mn1 Ca2 70.95(5) 28_557 1_556
Sb2 Mn1 Ca2 86.40(5) . 1_556
Sb2 Mn1 Ca2 57.81(4) 19_567 1_556
Sb2 Mn1 Ca2 157.22(5) 10_454 1_556
Yb2 Mn1 Ca2 73.07(7) 10_455 1_556
Ca2 Mn1 Ca2 73.07(7) 10_455 1_556
Yb2 Mn1 Ca2 0.00(9) 1_556 1_556
Sb2 Mn1 Yb2 86.40(5) 28_557 28_556
Sb2 Mn1 Yb2 57.81(4) . 28_556
Sb2 Mn1 Yb2 157.22(5) 19_567 28_556
Sb2 Mn1 Yb2 70.95(5) 10_454 28_556
Yb2 Mn1 Yb2 130.21(4) 10_455 28_556
Ca2 Mn1 Yb2 130.21(4) 10_455 28_556
Yb2 Mn1 Yb2 130.21(4) 1_556 28_556
Ca2 Mn1 Yb2 130.21(4) 1_556 28_556
Sb2 Mn1 Ca2 86.40(5) 28_557 28_556
Sb2 Mn1 Ca2 57.81(4) . 28_556
Sb2 Mn1 Ca2 157.22(5) 19_567 28_556
Sb2 Mn1 Ca2 70.95(5) 10_454 28_556
Yb2 Mn1 Ca2 130.21(4) 10_455 28_556
Ca2 Mn1 Ca2 130.21(4) 10_455 28_556
Yb2 Mn1 Ca2 130.21(4) 1_556 28_556
Ca2 Mn1 Ca2 130.21(4) 1_556 28_556
Yb2 Mn1 Ca2 0.00(8) 28_556 28_556
Sb2 Mn1 Ca2 157.22(5) 28_557 19_566
Sb2 Mn1 Ca2 70.95(5) . 19_566
Sb2 Mn1 Ca2 86.40(5) 19_567 19_566
Sb2 Mn1 Ca2 57.81(4) 10_454 19_566
Yb2 Mn1 Ca2 130.21(4) 10_455 19_566
Ca2 Mn1 Ca2 130.21(4) 10_455 19_566
Yb2 Mn1 Ca2 130.21(4) 1_556 19_566
Ca2 Mn1 Ca2 130.21(4) 1_556 19_566
Yb2 Mn1 Ca2 73.07(7) 28_556 19_566
Ca2 Mn1 Ca2 73.07(7) 28_556 19_566
Sb2 Mn1 Yb2 157.22(5) 28_557 19_566
Sb2 Mn1 Yb2 70.95(5) . 19_566
Sb2 Mn1 Yb2 86.40(5) 19_567 19_566
Sb2 Mn1 Yb2 57.81(4) 10_454 19_566
Yb2 Mn1 Yb2 130.21(4) 10_455 19_566
Ca2 Mn1 Yb2 130.21(4) 10_455 19_566
Yb2 Mn1 Yb2 130.21(4) 1_556 19_566
Ca2 Mn1 Yb2 130.21(4) 1_556 19_566
Yb2 Mn1 Yb2 73.07(7) 28_556 19_566
Ca2 Mn1 Yb2 73.07(7) 28_556 19_566
Ca2 Mn1 Yb2 0.00(6) 19_566 19_566

loop_
_geom_bond_atom_site_label_1
_geom_bond_atom_site_label_2
_geom_bond_distance
_geom_bond_site_symmetry_2
Yb1 Sb2 3.153(2) .
Yb1 Sb3 3.175(2) 16_556
Yb1 Sb4 3.1814(17) 17_556
Yb1 Sb2 3.187(2) 6_556
Yb1 Sb1 3.188(2) 26_546
Yb1 Sb3 3.191(2) 1_445
Yb2 Sb2 3.134(3) 19_566
Yb2 Sb3 3.151(3) 17_666
Yb2 Sb1 3.267(2) 10_454
Yb2 Sb3 3.279(3) 1_444
Yb2 Sb4 3.413(2) .
Yb3 Sb3 3.129(2) 27_466
Yb3 Sb3 3.129(2) 32_444
Yb3 Sb2 3.231(3) 2_554
Yb3 Sb2 3.231(3) 5_556
Yb3 Sb1 3.3632(9) 25
Yb3 Sb1 3.3632(9) 20_656
Yb4 Sb2 3.150(3) 10_454
Yb4 Sb1 3.176(3) 11_545
Yb4 Sb3 3.229(3) 4_464
Yb4 Sb3 3.232(3) 10_564
Yb4 Sb2 3.413(3) 28_557
Sb1 Sb4 3.169(2) .
Sb1 Ca4 3.176(3) 5_556
Sb1 Yb4 3.176(3) 5_556
Sb1 Ca4 3.176(3) 12_453
Sb1 Yb4 3.176(3) 12_453
Sb1 Yb1 3.188(2) 32_554
Sb1 Ca1 3.188(2) 32_554
Sb1 Yb1 3.188(2) 26_556
Sb1 Ca1 3.188(2) 26_556
Sb1 Ca2 3.267(2) 8
Sb1 Yb2 3.267(2) 8
Sb1 Ca2 3.267(2) 10_454
Sb2 Mn1 2.7620(14) .
Sb2 Ca2 3.134(3) 28_556
Sb2 Yb2 3.134(3) 28_556
Sb2 Ca4 3.150(3) 10_454
Sb2 Yb4 3.150(3) 10_454
Sb2 Yb1 3.187(2) 6_556
Sb2 Ca1 3.187(2) 6_556
Sb2 Ca3 3.231(3) 2
Sb2 Yb3 3.231(3) 2
Sb2 Ca4 3.413(3) 19_567
Sb3 Ca3 3.129(2) 20_667
Sb3 Yb3 3.129(2) 20_667
Sb3 Ca2 3.151(3) 17_666
Sb3 Yb2 3.151(3) 17_666
Sb3 Yb1 3.175(2) 16_556
Sb3 Ca1 3.175(2) 16_556
Sb3 Yb1 3.191(2) 1_665
Sb3 Ca1 3.191(2) 1_665
Sb3 Ca4 3.229(3) 3_655
Sb3 Yb4 3.229(3) 3_655
Sb3 Ca4 3.232(3) 10_564
Sb3 Yb4 3.232(3) 10_564
Sb4 Sb1 3.169(2) 10_454
Sb4 Ca1 3.1814(17) 17_556
Sb4 Yb1 3.1814(17) 17_556
Sb4 Ca1 3.1814(17) 32_554
Sb4 Yb1 3.1814(17) 32_554
Sb4 Yb1 3.1814(17) 26_556
Sb4 Ca1 3.1814(17) 26_556
Sb4 Yb1 3.1814(17) 23_565
Sb4 Ca1 3.1814(17) 23_565
Sb4 Ca2 3.413(2) 8
Sb4 Yb2 3.413(2) 8
Mn1 Sb2 2.7620(14) 28_557
Mn1 Sb2 2.7620(14) 19_567
Mn1 Sb2 2.7620(14) 10_454
